data_7216092
loop_
_publ_author_name
'Yucesan, Gundog'
'Yu, Ming Hui'
'Ouellette, Wayne'
'O'Connor, Charles J.'
'Zubieta, Jon'

_publ_section_title
;
 Secondary metal--ligand cationic subunits {ML}n+ as structural
 determinants in the oxovanadium/phenylphosphonate/{ML}n+ system, where
 {ML} is a Cu2+/organonitrogen moiety
;
_journal_issue 80
_journal_name_full CrystEngComm
_journal_page_first 480
_journal_paper_doi 10.1039/b506250k
_journal_volume 7
_journal_year 2005
_chemical_formula_sum 'C16 H13 Cu N2 O8 P2 V'
_chemical_formula_weight 537.70
_chemical_name_systematic
;
?
;
_space_group_IT_number 4
_symmetry_cell_setting monoclinic
_symmetry_space_group_name_Hall 'P 2yb'
_symmetry_space_group_name_H-M 'P 1 21 1'
_atom_sites_solution_hydrogens geom
_atom_sites_solution_primary direct
_atom_sites_solution_secondary difmap
_audit_creation_method SHELXL-97
_cell_angle_alpha 90.00
_cell_angle_beta 108.335(2)
_cell_angle_gamma 90.00
_cell_formula_units_Z 2
_cell_length_a 8.0833(7)
_cell_length_b 11.5444(10)
_cell_length_c 10.5565(9)
_cell_measurement_reflns_used 3973
_cell_measurement_temperature 87(2)
_cell_measurement_theta_max 28.20
_cell_measurement_theta_min 2.65
_cell_volume 935.09(14)
_computing_cell_refinement 'Bruker SMART'
_computing_data_collection 'Bruker SMART'
_computing_data_reduction 'Bruker SAINT'
_computing_molecular_graphics 'Bruker SHELXTL'
_computing_publication_material 'Bruker SHELXTL'
_computing_structure_refinement 'SHELXL-97 (Sheldrick, 1997)'
_computing_structure_solution 'SHELXS-97 (Sheldrick, 1990)'
_diffrn_ambient_temperature 87(2)
_diffrn_detector_area_resol_mean 512
_diffrn_measured_fraction_theta_full 0.999
_diffrn_measured_fraction_theta_max 0.999
_diffrn_measurement_device_type 'APEX CCD detector'
_diffrn_measurement_method 'phi and omega scan'
_diffrn_radiation_monochromator graphite
_diffrn_radiation_source 'fine-focus sealed tube'
_diffrn_radiation_type MoK\a
_diffrn_radiation_wavelength 0.71073
_diffrn_reflns_av_R_equivalents 0.0246
_diffrn_reflns_av_sigmaI/netI 0.0379
_diffrn_reflns_limit_h_max 10
_diffrn_reflns_limit_h_min -10
_diffrn_reflns_limit_k_max 15
_diffrn_reflns_limit_k_min -15
_diffrn_reflns_limit_l_max 14
_diffrn_reflns_limit_l_min -14
_diffrn_reflns_number 9942
_diffrn_reflns_theta_full 28.32
_diffrn_reflns_theta_max 28.32
_diffrn_reflns_theta_min 2.03
_diffrn_standards_decay_% 0.001
_exptl_absorpt_coefficient_mu 1.859
_exptl_absorpt_correction_T_max 0.9128
_exptl_absorpt_correction_T_min 0.8505
_exptl_absorpt_correction_type multi-scan
_exptl_absorpt_process_details 'SADABS (Sheldrick, 97)'
_exptl_crystal_colour blue
_exptl_crystal_density_diffrn 1.910
_exptl_crystal_density_meas 0
_exptl_crystal_density_method 'not measured'
_exptl_crystal_description block
_exptl_crystal_F_000 538
_exptl_crystal_size_max 0.09
_exptl_crystal_size_mid 0.06
_exptl_crystal_size_min 0.05
_refine_diff_density_max 0.452
_refine_diff_density_min -0.369
_refine_diff_density_rms 0.097
_refine_ls_abs_structure_details 'Flack H D (1983), Acta Cryst. A39, 876-881'
_refine_ls_abs_structure_Flack 0.00(4)
_refine_ls_extinction_method none
_refine_ls_goodness_of_fit_ref 1.023
_refine_ls_hydrogen_treatment mixed
_refine_ls_matrix_type full
_refine_ls_number_parameters 273
_refine_ls_number_reflns 4576
_refine_ls_number_restraints 1
_refine_ls_restrained_S_all 1.023
_refine_ls_R_factor_all 0.0316
_refine_ls_R_factor_gt 0.0303
_refine_ls_shift/su_max 0.000
_refine_ls_shift/su_mean 0.000
_refine_ls_structure_factor_coef Fsqd
_refine_ls_weighting_details 'calc w=1/[\s^2^(Fo^2^)+(0.0521P)^2^+0.0000P] where P=(Fo^2^+2Fc^2^)/3'
_refine_ls_weighting_scheme calc
_refine_ls_wR_factor_gt 0.0780
_refine_ls_wR_factor_ref 0.0788
_reflns_number_gt 4412
_reflns_number_total 4576
_reflns_threshold_expression >2sigma(I)
_cod_data_source_file b506250k.txt
_cod_data_source_block 4
_cod_depositor_comments
;
The following automatic conversions were performed:

'_symmetry_cell_setting' value 'Monoclinic' changed to 'monoclinic'
according to
/usr/data/users/saulius/automatic-downloads/retrospective/RSC/lib/dictionaries/cif_core.dic
dictionary named 'cif_core.dic' version 2.4.2 from 2011-04-26.

Automatic conversion script
Id: cif_fix_values 2281 2013-09-26 08:29:07Z andrius 
;
_cod_original_sg_symbol_H-M P2(1)
_cod_database_code 7216092

loop_
_symmetry_equiv_pos_as_xyz
'x, y, z'
'-x, y+1/2, -z'

loop_
_atom_site_label
_atom_site_type_symbol
_atom_site_fract_x
_atom_site_fract_y
_atom_site_fract_z
_atom_site_U_iso_or_equiv
_atom_site_adp_type
_atom_site_occupancy
_atom_site_symmetry_multiplicity
_atom_site_calc_flag
_atom_site_refinement_flags
Cu1 Cu 0.60758(4) 0.33336(3) 1.05187(3) 0.01038(9) Uani 1 1 d .
V1 V 0.89275(6) 0.16316(4) 0.92352(5) 0.00997(11) Uani 1 1 d .
P1 P 0.86191(9) 0.44769(6) 0.91367(7) 0.00907(14) Uani 1 1 d .
P2 P 0.71667(9) 0.73007(6) 0.87102(7) 0.01053(15) Uani 1 1 d .
O1 O 0.7351(3) 0.17708(18) 0.9881(2) 0.0165(5) Uani 1 1 d .
O2 O 0.8147(3) 0.11475(19) 0.7727(2) 0.0192(5) Uani 1 1 d .
O3 O 0.9003(2) 0.32587(18) 0.87524(19) 0.0129(4) Uani 1 1 d .
O4 O 1.0371(3) 0.50452(17) 0.9930(2) 0.0131(4) Uani 1 1 d .
O5 O 0.7314(3) 0.45122(18) 0.9905(2) 0.0107(4) Uani 1 1 d .
O6 O 0.8545(3) 0.68934(17) 0.9959(2) 0.0129(4) Uani 1 1 d .
O7 O 0.5354(3) 0.7308(2) 0.8813(2) 0.0164(4) Uani 1 1 d .
O8 O 0.7646(3) 0.85111(19) 0.8255(2) 0.0238(5) Uani 1 1 d .
H8 H 0.8480 0.8798 0.8865 0.036 Uiso 1 1 calc R
N1 N 0.4169(3) 0.3402(2) 0.8768(2) 0.0120(4) Uani 1 1 d .
N2 N -0.2157(3) 0.3398(2) 0.2382(2) 0.0120(4) Uani 1 1 d .
C1 C 0.3525(4) 0.2404(3) 0.8163(3) 0.0176(6) Uani 1 1 d .
H1 H 0.3949 0.1695 0.8601 0.021 Uiso 1 1 calc R
C2 C 0.2259(4) 0.2371(3) 0.6917(3) 0.0155(6) Uani 1 1 d .
H2 H 0.1839 0.1650 0.6508 0.019 Uiso 1 1 calc R
C3 C 0.1617(3) 0.3402(3) 0.6279(3) 0.0137(5) Uani 1 1 d .
C4 C 0.2249(4) 0.4437(3) 0.6940(3) 0.0195(7) Uani 1 1 d .
H4 H 0.1803 0.5159 0.6548 0.023 Uiso 1 1 calc R
C5 C 0.3530(4) 0.4404(3) 0.8173(3) 0.0178(6) Uani 1 1 d .
H5 H 0.3967 0.5111 0.8609 0.021 Uiso 1 1 calc R
C6 C -0.2172(4) 0.2583(2) 0.3298(3) 0.0146(6) Uani 1 1 d .
H6 H -0.3045 0.1999 0.3059 0.018 Uiso 1 1 calc R
C7 C -0.0984(4) 0.2559(3) 0.4556(3) 0.0144(6) Uani 1 1 d .
H7 H -0.1041 0.1967 0.5166 0.017 Uiso 1 1 calc R
C8 C 0.0308(3) 0.3410(3) 0.4936(3) 0.0119(5) Uani 1 1 d .
C9 C 0.0333(4) 0.4246(3) 0.3995(3) 0.0152(6) Uani 1 1 d .
H9 H 0.1200 0.4834 0.4208 0.018 Uiso 1 1 calc R
C10 C -0.0908(4) 0.4218(3) 0.2749(3) 0.0148(6) Uani 1 1 d .
H10 H -0.0881 0.4803 0.2123 0.018 Uiso 1 1 calc R
C11 C 0.7052(4) 0.6348(2) 0.7341(3) 0.0105(5) Uani 1 1 d .
C12 C 0.6147(4) 0.6746(3) 0.6062(3) 0.0155(6) Uani 1 1 d .
H12 H 0.5815 0.7537 0.5942 0.019 Uiso 1 1 calc R
C13 C 0.5720(5) 0.6020(3) 0.4969(3) 0.0222(7) Uani 1 1 d .
H13 H 0.5058 0.6298 0.4112 0.027 Uiso 1 1 calc R
C14 C 0.6282(5) 0.4867(3) 0.5147(3) 0.0221(7) Uani 1 1 d .
H14 H 0.6019 0.4356 0.4405 0.027 Uiso 1 1 calc R
C15 C 0.7216(4) 0.4474(3) 0.6402(3) 0.0176(6) Uani 1 1 d .
H15 H 0.7598 0.3691 0.6504 0.021 Uiso 1 1 calc R
C16 C 0.7619(4) 0.5187(2) 0.7529(3) 0.0105(5) Uani 1 1 d .

loop_
_atom_site_aniso_label
_atom_site_aniso_U_11
_atom_site_aniso_U_22
_atom_site_aniso_U_33
_atom_site_aniso_U_23
_atom_site_aniso_U_13
_atom_site_aniso_U_12
Cu1 0.00759(16) 0.01403(17) 0.00766(15) 0.00209(13) -0.00026(11) -0.00276(13)
V1 0.0076(2) 0.0075(2) 0.0125(2) -0.00078(18) -0.00012(17) 0.00017(17)
P1 0.0082(3) 0.0074(3) 0.0102(3) 0.0007(3) 0.0010(3) -0.0001(3)
P2 0.0088(3) 0.0080(3) 0.0133(3) -0.0011(3) 0.0014(3) 0.0008(3)
O1 0.0138(10) 0.0085(9) 0.0283(12) 0.0029(9) 0.0083(9) 0.0014(8)
O2 0.0226(12) 0.0122(10) 0.0175(12) -0.0027(9) -0.0013(10) -0.0008(9)
O3 0.0136(9) 0.0077(9) 0.0165(9) 0.0004(8) 0.0036(7) 0.0020(8)
O4 0.0084(10) 0.0110(10) 0.0173(11) -0.0028(8) 0.0002(8) -0.0004(8)
O5 0.0120(9) 0.0087(9) 0.0103(10) 0.0026(8) 0.0018(8) -0.0008(8)
O6 0.0095(10) 0.0124(10) 0.0149(10) -0.0024(8) 0.0011(8) 0.0010(7)
O7 0.0077(10) 0.0258(11) 0.0134(10) -0.0055(9) 0.0001(8) 0.0056(9)
O8 0.0319(13) 0.0122(11) 0.0204(11) -0.0002(9) -0.0017(10) -0.0070(10)
N1 0.0121(10) 0.0132(11) 0.0079(10) 0.0011(10) -0.0008(8) -0.0015(10)
N2 0.0130(10) 0.0112(10) 0.0092(10) -0.0009(10) -0.0003(8) -0.0004(10)
C1 0.0207(16) 0.0149(14) 0.0127(15) 0.0012(12) -0.0014(12) -0.0014(12)
C2 0.0174(15) 0.0124(13) 0.0141(15) -0.0009(11) 0.0010(12) -0.0031(12)
C3 0.0108(12) 0.0185(14) 0.0098(12) -0.0012(13) 0.0007(10) -0.0042(13)
C4 0.0216(16) 0.0100(13) 0.0176(16) 0.0026(13) -0.0070(13) -0.0015(13)
C5 0.0200(16) 0.0152(14) 0.0133(15) -0.0047(12) -0.0020(13) -0.0037(13)
C6 0.0141(14) 0.0128(13) 0.0152(14) -0.0013(11) 0.0021(11) -0.0037(11)
C7 0.0171(15) 0.0120(13) 0.0117(14) 0.0035(10) 0.0011(12) -0.0024(11)
C8 0.0111(12) 0.0142(13) 0.0082(11) 0.0004(12) -0.0001(9) 0.0009(12)
C9 0.0112(14) 0.0168(15) 0.0144(14) -0.0002(11) -0.0005(11) -0.0065(11)
C10 0.0137(14) 0.0174(14) 0.0117(14) 0.0014(11) 0.0016(11) -0.0036(11)
C11 0.0093(12) 0.0106(12) 0.0131(14) -0.0003(10) 0.0058(11) -0.0001(10)
C12 0.0181(15) 0.0142(14) 0.0150(14) 0.0035(12) 0.0065(12) 0.0039(12)
C13 0.0287(17) 0.0261(17) 0.0104(14) 0.0033(13) 0.0043(13) 0.0035(14)
C14 0.034(2) 0.0218(16) 0.0116(15) -0.0033(12) 0.0079(14) -0.0001(14)
C15 0.0263(17) 0.0131(13) 0.0150(15) 0.0012(12) 0.0089(13) 0.0034(13)
C16 0.0098(13) 0.0125(13) 0.0106(13) 0.0020(10) 0.0054(11) 0.0004(11)

loop_
_atom_type_symbol
_atom_type_description
_atom_type_scat_dispersion_real
_atom_type_scat_dispersion_imag
_atom_type_scat_source
C C 0.0033 0.0016 'International Tables Vol C Tables 4.2.6.8 and 6.1.1.4'
H H 0.0000 0.0000 'International Tables Vol C Tables 4.2.6.8 and 6.1.1.4'
N N 0.0061 0.0033 'International Tables Vol C Tables 4.2.6.8 and 6.1.1.4'
O O 0.0106 0.0060 'International Tables Vol C Tables 4.2.6.8 and 6.1.1.4'
P P 0.1023 0.0942 'International Tables Vol C Tables 4.2.6.8 and 6.1.1.4'
V V 0.3005 0.5294 'International Tables Vol C Tables 4.2.6.8 and 6.1.1.4'
Cu Cu 0.3201 1.2651 'International Tables Vol C Tables 4.2.6.8 and 6.1.1.4'

loop_
_geom_angle_atom_site_label_1
_geom_angle_atom_site_label_2
_geom_angle_atom_site_label_3
_geom_angle
_geom_angle_site_symmetry_1
_geom_angle_site_symmetry_3
O5 Cu1 O7 172.50(9) . 2_647
O5 Cu1 N1 89.57(9) . .
O7 Cu1 N1 89.20(9) 2_647 .
O5 Cu1 N2 91.05(9) . 1_656
O7 Cu1 N2 89.31(9) 2_647 1_656
N1 Cu1 N2 173.19(10) . 1_656
O5 Cu1 O1 97.41(8) . .
O7 Cu1 O1 90.04(9) 2_647 .
N1 Cu1 O1 92.70(10) . .
N2 Cu1 O1 93.95(9) 1_656 .
O2 V1 O1 109.37(12) . .
O2 V1 O3 96.32(10) . .
O1 V1 O3 96.16(9) . .
O2 V1 O6 120.51(11) . 2_747
O1 V1 O6 130.06(10) . 2_747
O3 V1 O6 81.48(8) . 2_747
O2 V1 O4 94.85(10) . 2_747
O1 V1 O4 93.18(9) . 2_747
O3 V1 O4 162.17(8) . 2_747
O6 V1 O4 80.88(8) 2_747 2_747
O5 P1 O3 113.64(12) . .
O5 P1 O4 111.76(12) . .
O3 P1 O4 107.90(11) . .
O5 P1 C16 107.76(12) . .
O3 P1 C16 103.56(12) . .
O4 P1 C16 111.99(13) . .
O7 P2 O6 114.05(12) . .
O7 P2 O8 110.99(14) . .
O6 P2 O8 111.12(12) . .
O7 P2 C11 104.89(13) . .
O6 P2 C11 110.46(12) . .
O8 P2 C11 104.75(13) . .
V1 O1 Cu1 133.30(12) . .
P1 O3 V1 142.50(13) . .
P1 O4 V1 134.39(12) . 2_757
P1 O5 Cu1 133.20(13) . .
P2 O6 V1 143.51(14) . 2_757
P2 O7 Cu1 137.46(15) . 2_657
C5 N1 C1 118.9(2) . .
C5 N1 Cu1 122.6(2) . .
C1 N1 Cu1 118.5(2) . .
C10 N2 C6 117.2(2) . .
C10 N2 Cu1 122.49(19) . 1_454
C6 N2 Cu1 120.2(2) . 1_454
N1 C1 C2 122.3(3) . .
C3 C2 C1 119.2(3) . .
C2 C3 C4 118.0(2) . .
C2 C3 C8 121.2(3) . .
C4 C3 C8 120.9(3) . .
C5 C4 C3 119.6(3) . .
N1 C5 C4 121.9(3) . .
N2 C6 C7 123.0(3) . .
C6 C7 C8 119.7(3) . .
C9 C8 C7 117.4(2) . .
C9 C8 C3 121.5(3) . .
C7 C8 C3 121.0(3) . .
C10 C9 C8 119.7(3) . .
N2 C10 C9 122.9(3) . .
C12 C11 C16 119.8(3) . .
C12 C11 P2 117.1(2) . .
C16 C11 P2 122.5(2) . .
C13 C12 C11 121.8(3) . .
C12 C13 C14 118.7(3) . .
C15 C14 C13 119.9(3) . .
C14 C15 C16 122.3(3) . .
C15 C16 C11 117.5(3) . .
C15 C16 P1 116.2(2) . .
C11 C16 P1 125.9(2) . .

loop_
_geom_bond_atom_site_label_1
_geom_bond_atom_site_label_2
_geom_bond_distance
_geom_bond_site_symmetry_2
Cu1 O5 1.919(2) .
Cu1 O7 1.936(2) 2_647
Cu1 N1 2.001(2) .
Cu1 N2 2.037(2) 1_656
Cu1 O1 2.282(2) .
V1 O2 1.617(2) .
V1 O1 1.631(2) .
V1 O3 1.952(2) .
V1 O6 1.974(2) 2_747
V1 O4 2.034(2) 2_747
P1 O5 1.520(2) .
P1 O3 1.523(2) .
P1 O4 1.546(2) .
P1 C16 1.829(3) .
P2 O7 1.503(2) .
P2 O6 1.509(2) .
P2 O8 1.566(2) .
P2 C11 1.795(3) .
O4 V1 2.034(2) 2_757
O6 V1 1.974(2) 2_757
O7 Cu1 1.936(2) 2_657
N1 C5 1.340(4) .
N1 C1 1.340(4) .
N2 C10 1.349(4) .
N2 C6 1.352(4) .
N2 Cu1 2.037(2) 1_454
C1 C2 1.390(4) .
C2 C3 1.386(4) .
C3 C4 1.397(4) .
C3 C8 1.478(4) .
C4 C5 1.385(4) .
C6 C7 1.373(4) .
C7 C8 1.398(4) .
C8 C9 1.390(4) .
C9 C10 1.381(4) .
C11 C12 1.395(4) .
C11 C16 1.410(4) .
C12 C13 1.379(5) .
C13 C14 1.400(5) .
C14 C15 1.378(4) .
C15 C16 1.399(4) .

loop_
_geom_torsion_atom_site_label_1
_geom_torsion_atom_site_label_2
_geom_torsion_atom_site_label_3
_geom_torsion_atom_site_label_4
_geom_torsion
_geom_torsion_site_symmetry_1
_geom_torsion_site_symmetry_4
O2 V1 O1 Cu1 -112.59(17) . .
O3 V1 O1 Cu1 -13.66(17) . .
O6 V1 O1 Cu1 70.4(2) 2_747 .
O4 V1 O1 Cu1 151.13(16) 2_747 .
O5 Cu1 O1 V1 4.95(17) . .
O7 Cu1 O1 V1 -175.94(17) 2_647 .
N1 Cu1 O1 V1 94.86(18) . .
N2 Cu1 O1 V1 -86.63(18) 1_656 .
O5 P1 O3 V1 -22.4(2) . .
O4 P1 O3 V1 102.1(2) . .
C16 P1 O3 V1 -139.02(19) . .
O2 V1 O3 P1 137.4(2) . .
O1 V1 O3 P1 27.0(2) . .
O6 V1 O3 P1 -102.6(2) 2_747 .
O4 V1 O3 P1 -94.1(3) 2_747 .
O5 P1 O4 V1 -56.2(2) . 2_757
O3 P1 O4 V1 178.15(16) . 2_757
C16 P1 O4 V1 64.8(2) . 2_757
O3 P1 O5 Cu1 1.2(2) . .
O4 P1 O5 Cu1 -121.17(16) . .
C16 P1 O5 Cu1 115.37(17) . .
O7 Cu1 O5 P1 -168.6(6) 2_647 .
N1 Cu1 O5 P1 -88.10(18) . .
N2 Cu1 O5 P1 98.69(18) 1_656 .
O1 Cu1 O5 P1 4.57(17) . .
O7 P2 O6 V1 -178.12(19) . 2_757
O8 P2 O6 V1 -51.8(2) . 2_757
C11 P2 O6 V1 64.0(2) . 2_757
O6 P2 O7 Cu1 83.8(2) . 2_657
O8 P2 O7 Cu1 -42.6(2) . 2_657
C11 P2 O7 Cu1 -155.24(19) . 2_657
O5 Cu1 N1 C5 -44.5(2) . .
O7 Cu1 N1 C5 128.1(3) 2_647 .
N2 Cu1 N1 C5 50.8(10) 1_656 .
O1 Cu1 N1 C5 -141.9(2) . .
O5 Cu1 N1 C1 134.7(2) . .
O7 Cu1 N1 C1 -52.7(2) 2_647 .
N2 Cu1 N1 C1 -130.1(9) 1_656 .
O1 Cu1 N1 C1 37.3(2) . .
C5 N1 C1 C2 2.3(4) . .
Cu1 N1 C1 C2 -176.9(2) . .
N1 C1 C2 C3 -0.8(5) . .
C1 C2 C3 C4 -1.6(4) . .
C1 C2 C3 C8 178.2(3) . .
C2 C3 C4 C5 2.5(5) . .
C8 C3 C4 C5 -177.2(3) . .
C1 N1 C5 C4 -1.3(5) . .
Cu1 N1 C5 C4 177.8(3) . .
C3 C4 C5 N1 -1.1(5) . .
C10 N2 C6 C7 -0.3(4) . .
Cu1 N2 C6 C7 178.0(2) 1_454 .
N2 C6 C7 C8 0.3(5) . .
C6 C7 C8 C9 -0.6(4) . .
C6 C7 C8 C3 -179.4(3) . .
C2 C3 C8 C9 -143.5(3) . .
C4 C3 C8 C9 36.2(4) . .
C2 C3 C8 C7 35.2(4) . .
C4 C3 C8 C7 -145.0(3) . .
C7 C8 C9 C10 0.9(4) . .
C3 C8 C9 C10 179.6(3) . .
C6 N2 C10 C9 0.5(4) . .
Cu1 N2 C10 C9 -177.7(2) 1_454 .
C8 C9 C10 N2 -0.8(5) . .
O7 P2 C11 C12 71.3(3) . .
O6 P2 C11 C12 -165.4(2) . .
O8 P2 C11 C12 -45.7(3) . .
O7 P2 C11 C16 -99.8(2) . .
O6 P2 C11 C16 23.6(3) . .
O8 P2 C11 C16 143.3(2) . .
C16 C11 C12 C13 2.7(5) . .
P2 C11 C12 C13 -168.6(3) . .
C11 C12 C13 C14 -2.8(5) . .
C12 C13 C14 C15 1.1(5) . .
C13 C14 C15 C16 0.7(5) . .
C14 C15 C16 C11 -0.8(5) . .
C14 C15 C16 P1 172.4(3) . .
C12 C11 C16 C15 -0.9(4) . .
P2 C11 C16 C15 170.0(2) . .
C12 C11 C16 P1 -173.4(2) . .
P2 C11 C16 P1 -2.5(4) . .
O5 P1 C16 C15 -112.0(2) . .
O3 P1 C16 C15 8.7(3) . .
O4 P1 C16 C15 124.7(2) . .
O5 P1 C16 C11 60.6(3) . .
O3 P1 C16 C11 -178.7(2) . .
O4 P1 C16 C11 -62.7(3) . .
